data_1575161
loop_
_publ_author_name
'Li, Huan'
'Zhou, Qi'
'Hou, Tianjiao'
'Yi, Zhenxin'
'Wang, Guixiang'
'Zhu, Long'
'Gao, Yuan'
'Zhang, Yu'
'Luo, Jun'

_publ_section_title
;
 Impact of stereochemistry in 3D energetic materials science: a case based
 on peripheral editing of the 2,4,10-trioxaadamantane backbone.
;
_journal_issue 34
_journal_name_full 'Chemical science'
_journal_page_first 15587
_journal_page_last 15596
_journal_paper_doi 10.1039/d5sc02800k
_journal_volume 16
_journal_year 2025
_chemical_formula_moiety 'C7 H7 N3 O12'
_chemical_formula_sum 'C7 H7 N3 O12'
_chemical_formula_weight 325.147
_space_group_crystal_system monoclinic
_space_group_IT_number 14
_space_group_name_Hall '-P 2ybc'
_space_group_name_H-M_alt 'P 1 21/c 1'
_symmetry_Int_Tables_number 14
_audit_creation_date 2024-12-27
_audit_creation_method
;
Olex2 1.3
(compiled 2020.11.12 svn.r5f609507 for OlexSys, GUI svn.r6408)
;
_audit_update_record
;
2025-02-19 deposited with the CCDC.	2025-07-21 downloaded from the CCDC.
;
_cell_angle_alpha 90
_cell_angle_beta 100.585(1)
_cell_angle_gamma 90
_cell_formula_units_Z 4
_cell_length_a 6.6576(2)
_cell_length_b 18.5752(5)
_cell_length_c 9.4128(2)
_cell_measurement_reflns_used 7660
_cell_measurement_temperature 301.00
_cell_measurement_theta_max 27.48
_cell_measurement_theta_min 2.46
_cell_volume 1144.24(5)
_computing_cell_refinement 'SAINT V8.40B (?, 2016)'
_computing_data_reduction 'SAINT V8.40B (?, 2016)'
_computing_molecular_graphics 'Olex2 1.3 (Dolomanov et al., 2009)'
_computing_publication_material 'Olex2 1.3 (Dolomanov et al., 2009)'
_computing_structure_refinement 'olex2.refine 1.3 (Bourhis et al., 2015)'
_computing_structure_solution 'SHELXT 2018/2 (Sheldrick, 2018)'
_diffrn_ambient_temperature 301.0
_diffrn_measured_fraction_theta_full 1.0000
_diffrn_measured_fraction_theta_max 1.0000
_diffrn_measurement_device_type 'Bruker APEX-II CCD'
_diffrn_measurement_method '\f and \w scans'
_diffrn_radiation_type 'Mo K\a'
_diffrn_radiation_wavelength 0.71073
_diffrn_reflns_av_R_equivalents 0.0576
_diffrn_reflns_av_unetI/netI 0.0237
_diffrn_reflns_Laue_measured_fraction_full 1.0000
_diffrn_reflns_Laue_measured_fraction_max 1.0000
_diffrn_reflns_limit_h_max 8
_diffrn_reflns_limit_h_min -8
_diffrn_reflns_limit_k_max 22
_diffrn_reflns_limit_k_min -24
_diffrn_reflns_limit_l_max 12
_diffrn_reflns_limit_l_min -12
_diffrn_reflns_number 30702
_diffrn_reflns_point_group_measured_fraction_full 1.0000
_diffrn_reflns_point_group_measured_fraction_max 1.0000
_diffrn_reflns_theta_full 25.2417
_diffrn_reflns_theta_max 27.49
_diffrn_reflns_theta_min 2.19
_diffrn_source_current 1.6
_diffrn_source_power 0.08
_diffrn_source_voltage 50.0
_diffrn_standards_number 0
_exptl_absorpt_coefficient_mu 0.187
_exptl_absorpt_correction_T_max 0.7456
_exptl_absorpt_correction_T_min 0.6689
_exptl_absorpt_correction_type none
_exptl_absorpt_process_details
;
SADABS-2016/2 (Bruker,2016/2) was used for absorption correction.
wR2(int) was 0.1020 before and 0.0614 after correction.
The Ratio of minimum to maximum transmission is 0.8971.
The \l/2 correction factor is Not present.
;
_exptl_crystal_density_diffrn 1.887
_exptl_crystal_description block
_exptl_crystal_F_000 664.613
_exptl_crystal_size_max 0.1
_exptl_crystal_size_mid 0
_exptl_crystal_size_min 0
_refine_diff_density_max 0.3266
_refine_diff_density_min -0.2248
_refine_diff_density_rms 0.0550
_refine_ls_d_res_high 0.7698
_refine_ls_d_res_low 9.2876
_refine_ls_extinction_coef 0.0183(18)
_refine_ls_extinction_expression Fc^*^=kFc[1+0.001xFc^2^\l^3^/sin(2\q)]^-1/4^
_refine_ls_goodness_of_fit_ref 1.0715
_refine_ls_hydrogen_treatment constr
_refine_ls_matrix_type full
_refine_ls_number_constraints 14
_refine_ls_number_parameters 200
_refine_ls_number_reflns 2636
_refine_ls_number_restraints 0
_refine_ls_restrained_S_all 1.0715
_refine_ls_R_factor_all 0.0451
_refine_ls_R_factor_gt 0.0337
_refine_ls_shift/su_max 0.0465
_refine_ls_shift/su_mean 0.0008
_refine_ls_structure_factor_coef Fsqd
_refine_ls_weighting_details 'w=1/[\s^2^(Fo^2^)+(0.0405P)^2^+0.4430P] where P=(Fo^2^+2Fc^2^)/3'
_refine_ls_weighting_scheme calc
_refine_ls_wR_factor_gt 0.0848
_refine_ls_wR_factor_ref 0.0979
_reflns_Friedel_coverage 0.0
_reflns_limit_h_max 8
_reflns_limit_h_min -8
_reflns_limit_k_max 24
_reflns_limit_k_min 0
_reflns_limit_l_max 12
_reflns_limit_l_min 0
_reflns_number_gt 2166
_reflns_number_total 2636
_reflns_threshold_expression I>=2u(I)
_cod_data_source_file d5sc02800k2.cif
_cod_data_source_block mo_240407LU_ZL_NLG_LH_691_0m
_cod_depositor_comments 'Adding full bibliography for 1575161--1575167.cif.'
_cod_database_code 1575161
_olex2_refinement_description
;
1. Fixed Uiso
 At 1.2 times of:
  All C(H) groups
2.a Ternary CH refined with riding coordinates:
 C1(H1), C2(H2), C3(H3), C4(H4), C5(H5), C6(H6), C7(H7)
;
_olex2_submission_special_instructions 'No special instructions were received'

loop_
_space_group_symop_id
_space_group_symop_operation_xyz
1 x,y,z
2 -x,y+1/2,-z+1/2
3 -x,-y,-z
4 x,-y-1/2,z-1/2

loop_
_atom_site_label
_atom_site_type_symbol
_atom_site_fract_x
_atom_site_fract_y
_atom_site_fract_z
_atom_site_U_iso_or_equiv
_atom_site_adp_type
_atom_site_occupancy
_atom_site_refinement_flags_posn
O1 O 0.9897(2) 0.20212(9) 0.95857(17) 0.0692(4) Uani 1.000000 .
O2 O 1.06366(19) 0.20307(7) 0.74415(16) 0.0580(4) Uani 1.000000 .
O3 O 0.81030(16) 0.26961(6) 0.78107(11) 0.0366(3) Uani 1.000000 .
O4 O 0.85006(17) 0.42398(6) 0.77643(13) 0.0407(3) Uani 1.000000 .
O5 O 1.05045(19) 0.48764(7) 0.66929(14) 0.0522(3) Uani 1.000000 .
O6 O 0.9176(2) 0.53959(6) 0.83579(15) 0.0556(4) Uani 1.000000 .
O7 O 0.3354(2) 0.44276(7) 0.48240(14) 0.0567(4) Uani 1.000000 .
O8 O 0.52771(17) 0.35277(6) 0.59157(10) 0.0349(3) Uani 1.000000 .
O9 O 0.5435(3) 0.38515(8) 0.37280(14) 0.0633(4) Uani 1.000000 .
O10 O 0.37121(16) 0.42927(5) 0.91651(11) 0.0337(3) Uani 1.000000 .
O11 O 0.61046(18) 0.36160(6) 1.07075(11) 0.0398(3) Uani 1.000000 .
O12 O 0.34404(17) 0.30502(6) 0.91720(12) 0.0393(3) Uani 1.000000 .
N1 N 0.9682(2) 0.21961(7) 0.83494(17) 0.0415(3) Uani 1.000000 .
N2 N 0.94783(18) 0.49060(7) 0.76016(14) 0.0348(3) Uani 1.000000 .
N3 N 0.4611(2) 0.39806(7) 0.47227(14) 0.0401(3) Uani 1.000000 .
C1 C 0.4620(2) 0.29598(7) 0.80438(16) 0.0319(3) Uani 1.000000 .
H1 H 0.4173(2) 0.25280(7) 0.74747(16) 0.0383(4) Uiso 1.000000 R
C2 C 0.6822(2) 0.28700(7) 0.88387(15) 0.0315(3) Uani 1.000000 .
H2 H 0.6873(2) 0.24706(7) 0.95248(15) 0.0378(4) Uiso 1.000000 R
C3 C 0.7458(2) 0.35565(8) 0.96787(15) 0.0325(3) Uani 1.000000 .
H3 H 0.8880(2) 0.35204(8) 1.01829(15) 0.0390(4) Uiso 1.000000 R
C4 C 0.7143(2) 0.42466(7) 0.87910(15) 0.0302(3) Uani 1.000000 .
H4 H 0.7466(2) 0.46614(7) 0.94359(15) 0.0363(4) Uiso 1.000000 R
C5 C 0.4915(2) 0.42920(7) 0.80361(15) 0.0289(3) Uani 1.000000 .
H5 H 0.4676(2) 0.47340(7) 0.74614(15) 0.0347(4) Uiso 1.000000 R
C6 C 0.4203(2) 0.36325(7) 0.70978(15) 0.0302(3) Uani 1.000000 .
H6 H 0.2734(2) 0.36711(7) 0.67200(15) 0.0362(4) Uiso 1.000000 R
C7 C 0.4066(3) 0.36655(8) 1.00101(17) 0.0370(3) Uani 1.000000 .
H7 H 0.3223(3) 0.36960(8) 1.07592(17) 0.0444(4) Uiso 1.000000 R

loop_
_atom_site_aniso_label
_atom_site_aniso_U_11
_atom_site_aniso_U_22
_atom_site_aniso_U_33
_atom_site_aniso_U_12
_atom_site_aniso_U_13
_atom_site_aniso_U_23
O1 0.0582(9) 0.0765(10) 0.0721(10) 0.0256(7) 0.0105(7) 0.0295(8)
O2 0.0375(6) 0.0620(8) 0.0748(9) 0.0044(6) 0.0108(6) -0.0338(7)
O3 0.0402(6) 0.0343(5) 0.0369(6) 0.0100(4) 0.0111(5) 0.0001(4)
O4 0.0442(6) 0.0323(5) 0.0513(7) -0.0087(5) 0.0241(5) -0.0102(5)
O5 0.0407(6) 0.0605(8) 0.0607(8) 0.0067(6) 0.0237(6) 0.0176(6)
O6 0.0740(9) 0.0332(6) 0.0635(8) -0.0132(6) 0.0230(7) -0.0076(6)
O7 0.0653(8) 0.0613(8) 0.0435(7) 0.0319(7) 0.0098(6) 0.0115(6)
O8 0.0422(6) 0.0379(5) 0.0246(5) 0.0114(4) 0.0065(4) -0.0008(4)
O9 0.0937(11) 0.0658(9) 0.0372(7) 0.0237(8) 0.0302(7) 0.0060(6)
O10 0.0394(6) 0.0318(5) 0.0333(5) 0.0057(4) 0.0155(4) -0.0010(4)
O11 0.0502(7) 0.0446(6) 0.0259(5) 0.0056(5) 0.0104(5) 0.0003(4)
O12 0.0413(6) 0.0341(5) 0.0476(6) -0.0061(5) 0.0215(5) -0.0013(5)
N1 0.0306(7) 0.0324(6) 0.0599(9) 0.0015(5) 0.0043(6) -0.0087(6)
N2 0.0283(6) 0.0350(7) 0.0402(7) 0.0009(5) 0.0037(5) 0.0079(6)
N3 0.0505(8) 0.0400(7) 0.0296(7) 0.0071(6) 0.0070(6) -0.0000(5)
C1 0.0341(7) 0.0260(7) 0.0376(7) -0.0039(5) 0.0117(6) -0.0044(6)
C2 0.0372(8) 0.0260(6) 0.0329(7) 0.0037(6) 0.0108(6) 0.0035(5)
C3 0.0338(7) 0.0361(7) 0.0268(7) 0.0032(6) 0.0033(6) -0.0013(6)
C4 0.0343(7) 0.0269(6) 0.0313(7) -0.0036(5) 0.0109(6) -0.0060(5)
C5 0.0350(7) 0.0256(6) 0.0281(7) 0.0041(5) 0.0106(6) 0.0008(5)
C6 0.0294(7) 0.0337(7) 0.0276(7) 0.0031(6) 0.0055(5) -0.0031(6)
C7 0.0449(9) 0.0355(8) 0.0348(8) 0.0015(6) 0.0181(7) 0.0006(6)

loop_
_atom_type_symbol
_atom_type_scat_dispersion_real
_atom_type_scat_dispersion_imag
_atom_type_scat_Cromer_Mann_a1
_atom_type_scat_Cromer_Mann_a2
_atom_type_scat_Cromer_Mann_a3
_atom_type_scat_Cromer_Mann_a4
_atom_type_scat_Cromer_Mann_b1
_atom_type_scat_Cromer_Mann_b2
_atom_type_scat_Cromer_Mann_b3
_atom_type_scat_Cromer_Mann_b4
_atom_type_scat_Cromer_Mann_c
_atom_type_scat_source
_atom_type_scat_dispersion_source
H 0.00000 0.00000 0.49300 0.32291 0.14019 0.04081 10.51090 26.12570 3.14236 57.79970 0.0030380000826 'International Tables Volume C Table 6.1.1.4 (pp. 500-502)' 'Henke, Gullikson and Davis, At. Data and Nucl. Data Tables, 1993, 54, 2'
C 0.00347 0.00161 2.31000 1.02000 1.58860 0.86500 20.84390 10.20750 0.56870 51.65120 0.215599998832 'International Tables Volume C Table 6.1.1.4 (pp. 500-502)' 'Henke, Gullikson and Davis, At. Data and Nucl. Data Tables, 1993, 54, 2'
O 0.01158 0.00611 3.04850 2.28680 1.54630 0.86700 13.27710 5.70110 0.32390 32.90890 0.250800013542 'International Tables Volume C Table 6.1.1.4 (pp. 500-502)' 'Henke, Gullikson and Davis, At. Data and Nucl. Data Tables, 1993, 54, 2'
N 0.00653 0.00323 12.21260 3.13220 2.01250 1.16630 0.00570 9.89330 28.99750 0.58260 -11.5290002823 'International Tables Volume C Table 6.1.1.4 (pp. 500-502)' 'Henke, Gullikson and Davis, At. Data and Nucl. Data Tables, 1993, 54, 2'

loop_
_geom_angle_atom_site_label_1
_geom_angle_atom_site_label_2
_geom_angle_atom_site_label_3
_geom_angle
_geom_angle_site_symmetry_1
_geom_angle_site_symmetry_3
_geom_angle_publ_flag
C2 O3 N1 113.38(11) . . ?
C4 O4 N2 114.94(10) . . ?
C6 O8 N3 113.99(10) . . ?
C7 O10 C5 110.96(10) . . ?
C7 O11 C3 111.22(11) . . ?
C7 O12 C1 111.23(11) . . ?
O2 N1 O1 130.10(15) . . ?
O3 N1 O1 118.30(13) . . ?
O3 N1 O2 111.57(14) . . ?
O5 N2 O4 111.86(12) . . ?
O6 N2 O4 117.96(12) . . ?
O6 N2 O5 130.18(14) . . ?
O8 N3 O7 118.30(12) . . ?
O9 N3 O7 129.17(14) . . ?
O9 N3 O8 112.53(13) . . ?
C2 C1 O12 104.80(12) . . ?
C6 C1 O12 105.57(11) . . ?
C6 C1 C2 115.44(12) . . ?
C1 C2 O3 109.21(11) . . ?
C3 C2 O3 113.27(12) . . ?
C3 C2 C1 108.31(11) . . ?
C2 C3 O11 105.35(12) . . ?
C4 C3 O11 105.27(11) . . ?
C4 C3 C2 115.07(12) . . ?
C3 C4 O4 108.69(11) . . ?
C5 C4 O4 111.38(11) . . ?
C5 C4 C3 109.05(11) . . ?
C4 C5 O10 106.31(11) . . ?
C6 C5 O10 105.67(11) . . ?
C6 C5 C4 113.31(11) . . ?
C1 C6 O8 106.03(11) . . ?
C5 C6 O8 114.05(11) . . ?
C5 C6 C1 108.27(11) . . ?
O11 C7 O10 111.57(12) . . ?
O12 C7 O10 110.75(12) . . ?
O12 C7 O11 111.81(12) . . ?

loop_
_geom_bond_atom_site_label_1
_geom_bond_atom_site_label_2
_geom_bond_distance
_geom_bond_site_symmetry_2
_geom_bond_publ_flag
O1 N1 1.191(2) . ?
O2 N1 1.1950(18) . ?
O3 N1 1.4245(17) . ?
O3 C2 1.4394(17) . ?
O4 N2 1.4196(16) . ?
O4 C4 1.4395(16) . ?
O5 N2 1.1901(17) . ?
O6 N2 1.1950(18) . ?
O7 N3 1.1949(17) . ?
O8 N3 1.4079(16) . ?
O8 C6 1.4420(16) . ?
O9 N3 1.1931(17) . ?
O10 C5 1.4436(16) . ?
O10 C7 1.4058(18) . ?
O11 C3 1.4432(17) . ?
O11 C7 1.398(2) . ?
O12 C1 1.4419(17) . ?
O12 C7 1.4078(18) . ?
C1 C2 1.527(2) . ?
C1 C6 1.530(2) . ?
C2 C3 1.519(2) . ?
C3 C4 1.523(2) . ?
C4 C5 1.524(2) . ?
C5 C6 1.5335(19) . ?

loop_
_geom_torsion_atom_site_label_1
_geom_torsion_atom_site_label_2
_geom_torsion_atom_site_label_3
_geom_torsion_atom_site_label_4
_geom_torsion
_geom_torsion_site_symmetry_1
_geom_torsion_site_symmetry_2
_geom_torsion_site_symmetry_3
_geom_torsion_site_symmetry_4
_geom_torsion_publ_flag
O1 N1 O3 C2 -5.95(17) . . . . ?
O2 N1 O3 C2 175.76(12) . . . . ?
O3 C2 C1 O12 173.70(11) . . . . ?
O3 C2 C1 C6 -70.63(12) . . . . ?
O3 C2 C3 O11 -176.28(12) . . . . ?
O3 C2 C3 C4 68.25(13) . . . . ?
O4 C4 C3 O11 178.06(11) . . . . ?
O4 C4 C3 C2 -66.43(12) . . . . ?
O4 C4 C5 O10 179.82(11) . . . . ?
O4 C4 C5 C6 64.21(12) . . . . ?
O7 N3 O8 C6 4.61(17) . . . . ?
O8 C6 C1 O12 -176.59(11) . . . . ?
O8 C6 C1 C2 68.18(12) . . . . ?
O8 C6 C5 O10 -178.53(11) . . . . ?
O8 C6 C5 C4 -62.53(12) . . . . ?
O10 C5 C4 C3 59.86(11) . . . . ?
O10 C5 C6 C1 -60.77(11) . . . . ?
O10 C7 O11 C3 -63.36(13) . . . . ?
O10 C7 O12 C1 63.34(14) . . . . ?
O11 C3 C2 C1 62.41(11) . . . . ?
O11 C3 C4 C5 -60.33(11) . . . . ?
O11 C7 O12 C1 -61.76(13) . . . . ?
O12 C1 C2 C3 -62.52(11) . . . . ?
O12 C1 C6 C5 60.63(11) . . . . ?
C1 C2 C3 C4 -53.06(12) . . . . ?
C1 C6 C5 C4 55.23(12) . . . . ?
C2 C3 C4 C5 55.17(13) . . . . ?
C3 C4 C5 C6 -55.75(12) . . . . ?
